data_4129227
loop_
_publ_author_name
'Shearer, Jason'
'Zhang, Christiana Xin'
'Zakharov, Lev N.'
'Rheingold, Arnold L.'
'Karlin, Kenneth D.'

_publ_section_title
;
 Substrate oxidation by copper-dioxygen adducts: mechanistic
 considerations.
;
_journal_issue 15
_journal_name_full 'Journal of the American Chemical Society'
_journal_page_first 5469
_journal_page_last 5483
_journal_paper_doi 10.1021/ja045191a
_journal_volume 127
_journal_year 2005
_chemical_formula_sum 'C90 H68 B2 Cu2 F40 N10 O3'
_chemical_formula_weight 2246.24
_space_group_IT_number 2
_space_group_name_Hall '-P 1'
_space_group_name_H-M_alt 'P -1'
_symmetry_cell_setting triclinic
_symmetry_space_group_name_H-M 'P -1'
_atom_sites_solution_hydrogens geom
_atom_sites_solution_primary direct
_atom_sites_solution_secondary difmap
_audit_creation_method SHELXL-97
_cell_angle_alpha 108.725(2)
_cell_angle_beta 104.597(2)
_cell_angle_gamma 105.350(2)
_cell_formula_units_Z 1
_cell_length_a 11.2987(4)
_cell_length_b 14.7901(5)
_cell_length_c 15.8237(6)
_cell_measurement_reflns_used 4662
_cell_measurement_temperature 173(2)
_cell_measurement_theta_max 27.862
_cell_measurement_theta_min 2.5515
_cell_volume 2244.56(15)
_computing_cell_refinement 'Bruker SMART'
_computing_data_collection 'Bruker SMART'
_computing_data_reduction 'Bruker SHELXTL'
_computing_molecular_graphics 'Bruker SHELXTL'
_computing_publication_material 'Bruker SHELXTL'
_computing_structure_refinement 'SHELXL-97 (Sheldrick, 1997)'
_computing_structure_solution 'SHELXS-97 (Sheldrick, 1990)'
_diffrn_ambient_temperature 173(2)
_diffrn_measured_fraction_theta_full 0.829
_diffrn_measured_fraction_theta_max 0.829
_diffrn_measurement_device_type 'CCD area detector'
_diffrn_measurement_method 'phi and omega scans'
_diffrn_radiation_monochromator graphite
_diffrn_radiation_source 'fine-focus sealed tube'
_diffrn_radiation_type MoK\a
_diffrn_radiation_wavelength 0.71073
_diffrn_reflns_av_R_equivalents 0.0395
_diffrn_reflns_av_sigmaI/netI 0.0637
_diffrn_reflns_limit_h_max 14
_diffrn_reflns_limit_h_min -14
_diffrn_reflns_limit_k_max 19
_diffrn_reflns_limit_k_min -19
_diffrn_reflns_limit_l_max 20
_diffrn_reflns_limit_l_min -19
_diffrn_reflns_number 18445
_diffrn_reflns_theta_full 28.34
_diffrn_reflns_theta_max 28.34
_diffrn_reflns_theta_min 1.46
_exptl_absorpt_coefficient_mu 0.615
_exptl_absorpt_correction_T_max 0.8370
_exptl_absorpt_correction_T_min 0.7910
_exptl_absorpt_correction_type multi-scan
_exptl_absorpt_process_details SADABS
_exptl_crystal_colour blue/green
_exptl_crystal_density_diffrn 1.662
_exptl_crystal_density_method 'not measured'
_exptl_crystal_description block
_exptl_crystal_F_000 1130
_exptl_crystal_size_max 0.40
_exptl_crystal_size_mid 0.30
_exptl_crystal_size_min 0.30
_refine_diff_density_max 0.920
_refine_diff_density_min -0.762
_refine_diff_density_rms 0.082
_refine_ls_extinction_method none
_refine_ls_goodness_of_fit_ref 1.141
_refine_ls_hydrogen_treatment mixed
_refine_ls_matrix_type full
_refine_ls_number_parameters 661
_refine_ls_number_reflns 9267
_refine_ls_number_restraints 0
_refine_ls_restrained_S_all 1.141
_refine_ls_R_factor_all 0.0925
_refine_ls_R_factor_gt 0.0589
_refine_ls_shift/su_max 0.003
_refine_ls_shift/su_mean 0.000
_refine_ls_structure_factor_coef Fsqd
_refine_ls_weighting_details 'calc w=1/[\s^2^(Fo^2^)+(0.0989P)^2^+0.5102P] where P=(Fo^2^+2Fc^2^)/3'
_refine_ls_weighting_scheme calc
_refine_ls_wR_factor_gt 0.1712
_refine_ls_wR_factor_ref 0.2010
_reflns_number_gt 6094
_reflns_number_total 9267
_reflns_threshold_expression >2sigma(I)
_cod_data_source_file ja045191arom20040809_015200.cif
_cod_data_source_block kdk37
_cod_depositor_comments
;
The following automatic conversions were performed:

data item '_exptl_absorpt_correction_type' value 'Multi-scan' was
changed to 'multi-scan' in accordance with the
/home/saulius/struct/COD-crude-data/automatic-downloads/DataCite-retrospective/ACS/depositions/lib/dictionaries/cif_core.dic
dictionary named 'cif_core.dic' version 2.4.2 last updated on
2011-04-26.

data item '_symmetry_cell_setting' value 'Triclinic' was changed to
'triclinic' in accordance with the
/home/saulius/struct/COD-crude-data/automatic-downloads/DataCite-retrospective/ACS/depositions/lib/dictionaries/cif_core.dic
dictionary named 'cif_core.dic' version 2.4.2 last updated on
2011-04-26.

Automatic conversion script
Id: cif_fix_values 6909 2019-04-08 15:41:33Z antanas 
;
_cod_original_cell_volume 2244.56(14)
_cod_original_sg_symbol_H-M P-1
_cod_database_code 4129227

loop_
_symmetry_equiv_pos_as_xyz
'x, y, z'
'-x, -y, -z'

loop_
_atom_site_label
_atom_site_type_symbol
_atom_site_fract_x
_atom_site_fract_y
_atom_site_fract_z
_atom_site_U_iso_or_equiv
_atom_site_adp_type
_atom_site_occupancy
_atom_site_symmetry_multiplicity
_atom_site_calc_flag
_atom_site_refinement_flags
Cu1 Cu 0.40643(4) 0.40064(3) 0.41347(3) 0.02958(16) Uani 1 1 d .
O1 O 0.4215(3) 0.5409(2) 0.48384(18) 0.0367(6) Uani 1 1 d .
H1A H 0.348(6) 0.539(4) 0.490(4) 0.072(18) Uiso 1 1 d .
N1 N 0.4618(3) 0.4146(2) 0.2866(2) 0.0320(7) Uani 1 1 d .
N2 N 0.2138(3) 0.3521(2) 0.3343(2) 0.0288(7) Uani 1 1 d .
N3 N -0.1905(3) 0.2590(3) 0.1846(2) 0.0353(7) Uani 1 1 d .
N4 N 0.4037(3) 0.2578(3) 0.3857(2) 0.0339(7) Uani 1 1 d .
N5 N 0.3356(4) -0.0489(3) 0.3377(3) 0.0539(10) Uani 1 1 d .
C1 C 0.3564(3) 0.4202(3) 0.2138(3) 0.0348(9) Uani 1 1 d .
H1B H 0.3012 0.3499 0.1633 0.042 Uiso 1 1 calc R
H1C H 0.3969 0.4620 0.1832 0.042 Uiso 1 1 calc R
C2 C 0.2686(3) 0.4676(3) 0.2567(3) 0.0321(8) Uani 1 1 d .
H2A H 0.3243 0.5277 0.3187 0.039 Uiso 1 1 calc R
H2B H 0.2214 0.4923 0.2128 0.039 Uiso 1 1 calc R
C3 C 0.1691(3) 0.3902(3) 0.2727(2) 0.0288(8) Uani 1 1 d .
C4 C 0.0359(3) 0.3615(3) 0.2221(2) 0.0300(8) Uani 1 1 d .
H4A H 0.0089 0.3918 0.1799 0.036 Uiso 1 1 calc R
C5 C -0.0587(3) 0.2879(3) 0.2330(2) 0.0290(8) Uani 1 1 d .
C6 C -0.0107(3) 0.2469(3) 0.2972(2) 0.0318(8) Uani 1 1 d .
H6A H -0.0704 0.1970 0.3079 0.038 Uiso 1 1 calc R
C7 C 0.1224(3) 0.2794(3) 0.3439(3) 0.0326(8) Uani 1 1 d .
H7A H 0.1526 0.2494 0.3855 0.039 Uiso 1 1 calc R
C8 C -0.2358(4) 0.3050(4) 0.1222(3) 0.0461(11) Uani 1 1 d .
H8A H -0.1597 0.3515 0.1180 0.069 Uiso 1 1 calc R
H8B H -0.2860 0.3441 0.1478 0.069 Uiso 1 1 calc R
H8C H -0.2925 0.2509 0.0580 0.069 Uiso 1 1 calc R
C9 C -0.2870(3) 0.1860(3) 0.2015(3) 0.0393(9) Uani 1 1 d .
H9A H -0.2408 0.1609 0.2446 0.059 Uiso 1 1 calc R
H9B H -0.3461 0.1277 0.1403 0.059 Uiso 1 1 calc R
H9C H -0.3387 0.2204 0.2310 0.059 Uiso 1 1 calc R
C10 C 0.5798(4) 0.5105(3) 0.3260(3) 0.0425(10) Uani 1 1 d .
H10A H 0.6062 0.5187 0.2736 0.064 Uiso 1 1 calc R
H10B H 0.6523 0.5067 0.3723 0.064 Uiso 1 1 calc R
H10C H 0.5590 0.5696 0.3580 0.064 Uiso 1 1 calc R
C11 C 0.4967(4) 0.3256(3) 0.2465(3) 0.0377(9) Uani 1 1 d .
H11A H 0.5788 0.3329 0.2939 0.045 Uiso 1 1 calc R
H11B H 0.5148 0.3255 0.1884 0.045 Uiso 1 1 calc R
C12 C 0.3875(4) 0.2217(3) 0.2198(3) 0.0377(9) Uani 1 1 d .
H12A H 0.3009 0.2260 0.1933 0.045 Uiso 1 1 calc R
H12B H 0.3959 0.1677 0.1679 0.045 Uiso 1 1 calc R
C13 C 0.3866(3) 0.1875(3) 0.2998(3) 0.0335(8) Uani 1 1 d .
C14 C 0.3666(4) 0.0864(3) 0.2834(3) 0.0393(9) Uani 1 1 d .
H14A H 0.3570 0.0400 0.2221 0.047 Uiso 1 1 calc R
C15 C 0.3601(4) 0.0495(3) 0.3545(3) 0.0410(10) Uani 1 1 d .
C16 C 0.3815(4) 0.1261(4) 0.4448(3) 0.0467(10) Uani 1 1 d .
H16A H 0.3798 0.1082 0.4972 0.056 Uiso 1 1 calc R
C17 C 0.4041(4) 0.2243(3) 0.4559(3) 0.0413(9) Uani 1 1 d .
H17A H 0.4218 0.2739 0.5180 0.050 Uiso 1 1 calc R
C18 C 0.2974(6) -0.1252(4) 0.2397(4) 0.0682(16) Uani 1 1 d .
H18A H 0.3149 -0.0897 0.1988 0.102 Uiso 1 1 calc R
H18B H 0.2031 -0.1677 0.2146 0.102 Uiso 1 1 calc R
H18C H 0.3488 -0.1691 0.2402 0.102 Uiso 1 1 calc R
C19 C 0.3167(5) -0.0871(5) 0.4101(5) 0.0688(16) Uani 1 1 d .
H19A H 0.3473 -0.0286 0.4724 0.103 Uiso 1 1 calc R
H19B H 0.3673 -0.1308 0.4154 0.103 Uiso 1 1 calc R
H19C H 0.2227 -0.1273 0.3911 0.103 Uiso 1 1 calc R
B1 B 0.7730(4) 0.8498(3) 0.1757(3) 0.0280(8) Uani 1 1 d .
C20 C 0.6227(3) 0.7645(3) 0.1446(2) 0.0280(7) Uani 1 1 d .
C21 C 0.5588(3) 0.6889(3) 0.0516(2) 0.0307(8) Uani 1 1 d .
C22 C 0.4394(4) 0.6088(3) 0.0191(3) 0.0385(9) Uani 1 1 d .
C23 C 0.3758(4) 0.6025(3) 0.0814(3) 0.0414(10) Uani 1 1 d .
C24 C 0.4348(4) 0.6728(3) 0.1746(3) 0.0398(10) Uani 1 1 d .
C25 C 0.5561(4) 0.7512(3) 0.2047(3) 0.0330(8) Uani 1 1 d .
C26 C 0.7834(3) 0.9155(3) 0.1099(2) 0.0269(7) Uani 1 1 d .
C27 C 0.9079(3) 0.9830(3) 0.1253(2) 0.0297(8) Uani 1 1 d .
C28 C 0.9295(3) 1.0509(3) 0.0828(3) 0.0337(9) Uani 1 1 d .
C29 C 0.8245(4) 1.0559(3) 0.0213(3) 0.0343(8) Uani 1 1 d .
C30 C 0.6980(3) 0.9912(3) 0.0036(2) 0.0324(8) Uani 1 1 d .
C31 C 0.6812(3) 0.9252(3) 0.0476(2) 0.0274(7) Uani 1 1 d .
C32 C 0.8252(3) 0.9452(3) 0.2843(2) 0.0305(8) Uani 1 1 d .
C33 C 0.9493(3) 0.9853(3) 0.3551(2) 0.0319(8) Uani 1 1 d .
C34 C 0.9931(4) 1.0740(3) 0.4381(2) 0.0359(9) Uani 1 1 d .
C35 C 0.9109(4) 1.1246(3) 0.4549(3) 0.0388(10) Uani 1 1 d .
C36 C 0.7854(4) 1.0874(3) 0.3883(3) 0.0367(9) Uani 1 1 d .
C37 C 0.7472(3) 1.0005(3) 0.3048(2) 0.0295(8) Uani 1 1 d .
C38 C 0.8587(3) 0.7757(3) 0.1665(2) 0.0286(8) Uani 1 1 d .
C39 C 0.8724(4) 0.7242(3) 0.2263(3) 0.0351(9) Uani 1 1 d .
C40 C 0.9326(4) 0.6533(3) 0.2187(3) 0.0413(10) Uani 1 1 d .
C41 C 0.9835(4) 0.6300(3) 0.1482(3) 0.0436(10) Uani 1 1 d .
C42 C 0.9718(4) 0.6767(3) 0.0856(3) 0.0401(10) Uani 1 1 d .
C43 C 0.9099(3) 0.7465(3) 0.0943(3) 0.0323(8) Uani 1 1 d .
F1 F 0.6164(2) 0.69018(17) -0.01379(14) 0.0381(5) Uani 1 1 d .
F2 F 0.3846(2) 0.53874(18) -0.07327(17) 0.0507(7) Uani 1 1 d .
F3 F 0.2588(2) 0.5249(2) 0.0515(2) 0.0600(8) Uani 1 1 d .
F4 F 0.3757(3) 0.66766(19) 0.2382(2) 0.0543(7) Uani 1 1 d .
F5 F 0.6062(2) 0.81475(17) 0.29912(15) 0.0423(6) Uani 1 1 d .
F6 F 1.01662(19) 0.98348(18) 0.18509(15) 0.0385(5) Uani 1 1 d .
F7 F 1.0530(2) 1.11197(18) 0.10109(17) 0.0450(6) Uani 1 1 d .
F8 F 0.8415(2) 1.1212(2) -0.02057(18) 0.0487(6) Uani 1 1 d .
F9 F 0.5939(2) 0.99688(19) -0.05567(16) 0.0410(5) Uani 1 1 d .
F10 F 0.55355(19) 0.86694(17) 0.02592(15) 0.0347(5) Uani 1 1 d .
F11 F 1.0375(2) 0.94012(18) 0.34639(15) 0.0403(6) Uani 1 1 d .
F12 F 1.1172(2) 1.11082(19) 0.50248(15) 0.0462(6) Uani 1 1 d .
F13 F 0.9515(3) 1.21144(19) 0.53569(16) 0.0515(7) Uani 1 1 d .
F14 F 0.7039(2) 1.1371(2) 0.40311(17) 0.0466(6) Uani 1 1 d .
F15 F 0.62517(19) 0.97230(17) 0.23957(15) 0.0356(5) Uani 1 1 d .
F16 F 0.8217(2) 0.74301(18) 0.29581(15) 0.0429(6) Uani 1 1 d .
F17 F 0.9396(3) 0.6062(2) 0.27867(19) 0.0611(8) Uani 1 1 d .
F18 F 1.0405(3) 0.5606(2) 0.1390(2) 0.0659(8) Uani 1 1 d .
F19 F 1.0185(3) 0.6524(2) 0.0144(2) 0.0553(7) Uani 1 1 d .
F20 F 0.8982(2) 0.78372(17) 0.02728(15) 0.0384(5) Uani 1 1 d .
C1S C 0.9295(9) 0.5214(7) 0.4429(6) 0.0459(19) Uiso 0.50 1 d P
C2S C 0.8271(9) 0.4592(7) 0.4735(6) 0.047(2) Uiso 0.50 1 d P
C3S C 0.8906(11) 0.4146(10) 0.5226(8) 0.066(3) Uiso 0.50 1 d P
O1S O 1.0416(13) 0.5258(11) 0.4840(10) 0.128(4) Uiso 0.50 1 d P

loop_
_atom_site_aniso_label
_atom_site_aniso_U_11
_atom_site_aniso_U_22
_atom_site_aniso_U_33
_atom_site_aniso_U_23
_atom_site_aniso_U_13
_atom_site_aniso_U_12
Cu1 0.0245(2) 0.0301(3) 0.0234(2) 0.00606(18) 0.00205(16) 0.00707(17)
O1 0.0283(13) 0.0350(15) 0.0301(13) 0.0033(11) 0.0017(10) 0.0085(11)
N1 0.0258(14) 0.0314(17) 0.0298(15) 0.0078(13) 0.0087(12) 0.0051(12)
N2 0.0263(13) 0.0290(16) 0.0242(13) 0.0108(12) 0.0027(11) 0.0067(11)
N3 0.0226(13) 0.0374(18) 0.0397(17) 0.0198(14) 0.0027(12) 0.0060(12)
N4 0.0341(15) 0.0344(17) 0.0273(14) 0.0096(13) 0.0060(12) 0.0132(13)
N5 0.053(2) 0.039(2) 0.079(3) 0.033(2) 0.027(2) 0.0181(17)
C1 0.0310(17) 0.040(2) 0.0293(17) 0.0152(16) 0.0099(14) 0.0069(15)
C2 0.0272(16) 0.0324(19) 0.0359(18) 0.0185(16) 0.0089(14) 0.0072(14)
C3 0.0291(16) 0.0259(18) 0.0262(16) 0.0101(14) 0.0073(13) 0.0060(13)
C4 0.0263(16) 0.0335(19) 0.0291(17) 0.0175(15) 0.0053(13) 0.0087(14)
C5 0.0261(16) 0.0256(18) 0.0291(17) 0.0096(14) 0.0056(13) 0.0070(13)
C6 0.0264(16) 0.034(2) 0.0315(17) 0.0159(15) 0.0072(14) 0.0061(14)
C7 0.0275(16) 0.038(2) 0.0297(17) 0.0183(16) 0.0060(14) 0.0070(14)
C8 0.0268(18) 0.056(3) 0.055(2) 0.030(2) 0.0050(17) 0.0153(17)
C9 0.0245(16) 0.041(2) 0.045(2) 0.0182(18) 0.0092(15) 0.0043(15)
C10 0.0303(18) 0.037(2) 0.043(2) 0.0106(18) 0.0106(16) -0.0013(16)
C11 0.0336(18) 0.041(2) 0.0342(19) 0.0113(17) 0.0140(15) 0.0125(16)
C12 0.046(2) 0.030(2) 0.0272(17) 0.0058(15) 0.0109(16) 0.0106(16)
C13 0.0268(16) 0.0280(19) 0.0337(18) 0.0067(15) 0.0045(14) 0.0063(14)
C14 0.0355(19) 0.034(2) 0.040(2) 0.0108(17) 0.0105(16) 0.0095(16)
C15 0.0295(18) 0.042(2) 0.053(2) 0.022(2) 0.0121(17) 0.0145(16)
C16 0.045(2) 0.053(3) 0.047(2) 0.027(2) 0.0147(19) 0.021(2)
C17 0.048(2) 0.044(2) 0.035(2) 0.0187(18) 0.0122(17) 0.0224(18)
C18 0.065(3) 0.036(3) 0.091(4) 0.020(3) 0.024(3) 0.013(2)
C19 0.066(3) 0.066(4) 0.099(4) 0.062(3) 0.028(3) 0.029(3)
B1 0.0222(16) 0.029(2) 0.0246(17) 0.0097(15) 0.0052(14) 0.0031(14)
C20 0.0258(15) 0.0238(17) 0.0276(16) 0.0108(14) 0.0038(13) 0.0047(13)
C21 0.0281(16) 0.0282(19) 0.0308(17) 0.0138(15) 0.0048(14) 0.0071(14)
C22 0.0353(19) 0.0270(19) 0.0333(19) 0.0093(15) -0.0044(15) 0.0022(15)
C23 0.0275(17) 0.030(2) 0.054(2) 0.0199(18) 0.0050(17) -0.0010(15)
C24 0.040(2) 0.033(2) 0.049(2) 0.0234(18) 0.0197(18) 0.0063(16)
C25 0.0342(18) 0.0256(18) 0.0325(18) 0.0119(15) 0.0102(14) 0.0035(14)
C26 0.0278(16) 0.0238(17) 0.0224(15) 0.0088(13) 0.0058(12) 0.0043(13)
C27 0.0263(16) 0.0297(19) 0.0256(16) 0.0088(14) 0.0067(13) 0.0056(14)
C28 0.0316(17) 0.031(2) 0.0329(18) 0.0097(15) 0.0168(15) 0.0038(14)
C29 0.044(2) 0.032(2) 0.0298(17) 0.0158(15) 0.0168(16) 0.0117(16)
C30 0.0353(18) 0.033(2) 0.0273(17) 0.0123(15) 0.0101(14) 0.0128(15)
C31 0.0249(15) 0.0259(18) 0.0274(16) 0.0101(14) 0.0083(13) 0.0062(13)
C32 0.0311(17) 0.0275(18) 0.0251(16) 0.0119(14) 0.0079(13) 0.0007(14)
C33 0.0310(17) 0.0311(19) 0.0268(16) 0.0125(15) 0.0079(14) 0.0036(14)
C34 0.0343(18) 0.035(2) 0.0225(16) 0.0093(15) 0.0035(14) 0.0004(15)
C35 0.047(2) 0.028(2) 0.0231(16) 0.0032(15) 0.0077(15) 0.0013(16)
C36 0.0392(19) 0.035(2) 0.0310(18) 0.0125(16) 0.0148(16) 0.0072(16)
C37 0.0278(16) 0.0276(18) 0.0267(16) 0.0120(14) 0.0076(13) 0.0023(13)
C38 0.0268(15) 0.0228(17) 0.0255(16) 0.0072(13) 0.0030(13) 0.0032(13)
C39 0.0374(18) 0.031(2) 0.0261(17) 0.0107(15) 0.0044(14) 0.0055(15)
C40 0.050(2) 0.031(2) 0.0329(19) 0.0152(17) 0.0024(17) 0.0117(17)
C41 0.041(2) 0.034(2) 0.045(2) 0.0112(18) 0.0058(18) 0.0146(17)
C42 0.0331(18) 0.033(2) 0.042(2) 0.0083(17) 0.0107(16) 0.0059(16)
C43 0.0278(16) 0.0293(19) 0.0311(18) 0.0099(15) 0.0083(14) 0.0035(14)
F1 0.0401(11) 0.0359(12) 0.0260(10) 0.0074(9) 0.0081(9) 0.0065(9)
F2 0.0442(13) 0.0348(14) 0.0382(12) 0.0016(10) -0.0058(10) 0.0000(10)
F3 0.0392(13) 0.0415(15) 0.0735(18) 0.0227(13) 0.0092(12) -0.0107(11)
F4 0.0552(15) 0.0400(14) 0.0673(16) 0.0258(12) 0.0348(13) 0.0016(11)
F5 0.0492(13) 0.0344(12) 0.0327(11) 0.0117(10) 0.0174(10) 0.0008(10)
F6 0.0251(10) 0.0423(13) 0.0377(11) 0.0182(10) 0.0044(8) 0.0022(9)
F7 0.0362(11) 0.0414(13) 0.0478(13) 0.0189(11) 0.0177(10) -0.0022(10)
F8 0.0586(15) 0.0460(15) 0.0547(14) 0.0344(12) 0.0275(12) 0.0164(12)
F9 0.0419(12) 0.0483(14) 0.0399(12) 0.0257(11) 0.0124(10) 0.0211(10)
F10 0.0252(9) 0.0347(12) 0.0389(11) 0.0182(10) 0.0061(8) 0.0050(8)
F11 0.0334(11) 0.0420(14) 0.0336(11) 0.0121(10) 0.0020(9) 0.0106(10)
F12 0.0379(12) 0.0457(14) 0.0285(11) 0.0090(10) -0.0041(9) -0.0003(10)
F13 0.0602(15) 0.0381(14) 0.0310(12) -0.0003(10) 0.0076(11) 0.0079(11)
F14 0.0495(13) 0.0448(14) 0.0412(13) 0.0101(11) 0.0175(11) 0.0202(11)
F15 0.0271(10) 0.0350(12) 0.0343(11) 0.0118(9) 0.0060(8) 0.0046(8)
F16 0.0593(14) 0.0408(13) 0.0295(11) 0.0185(10) 0.0146(10) 0.0175(11)
F17 0.092(2) 0.0533(17) 0.0487(15) 0.0336(13) 0.0155(14) 0.0376(15)
F18 0.0767(19) 0.0545(18) 0.0728(19) 0.0249(15) 0.0228(16) 0.0404(15)
F19 0.0646(16) 0.0493(16) 0.0625(16) 0.0207(13) 0.0366(14) 0.0281(13)
F20 0.0451(12) 0.0382(13) 0.0365(11) 0.0183(10) 0.0210(10) 0.0134(10)

loop_
_atom_type_symbol
_atom_type_description
_atom_type_scat_dispersion_real
_atom_type_scat_dispersion_imag
_atom_type_scat_source
C C 0.0033 0.0016 'International Tables Vol C Tables 4.2.6.8 and 6.1.1.4'
H H 0.0000 0.0000 'International Tables Vol C Tables 4.2.6.8 and 6.1.1.4'
B B 0.0013 0.0007 'International Tables Vol C Tables 4.2.6.8 and 6.1.1.4'
N N 0.0061 0.0033 'International Tables Vol C Tables 4.2.6.8 and 6.1.1.4'
O O 0.0106 0.0060 'International Tables Vol C Tables 4.2.6.8 and 6.1.1.4'
F F 0.0171 0.0103 'International Tables Vol C Tables 4.2.6.8 and 6.1.1.4'
Cu Cu 0.3201 1.2651 'International Tables Vol C Tables 4.2.6.8 and 6.1.1.4'

loop_
_geom_angle_atom_site_label_1
_geom_angle_atom_site_label_2
_geom_angle_atom_site_label_3
_geom_angle
_geom_angle_site_symmetry_1
_geom_angle_site_symmetry_3
O1 Cu1 O1 77.51(14) 2_666 .
O1 Cu1 N4 90.81(12) 2_666 .
O1 Cu1 N4 160.59(12) . .
O1 Cu1 N2 165.87(12) 2_666 .
O1 Cu1 N2 93.97(12) . .
N4 Cu1 N2 94.11(13) . .
O1 Cu1 N1 102.11(11) 2_666 .
O1 Cu1 N1 101.30(12) . .
N4 Cu1 N1 96.23(13) . .
N2 Cu1 N1 90.52(11) . .
O1 Cu1 Cu1 38.82(9) 2_666 2_666
O1 Cu1 Cu1 38.69(8) . 2_666
N4 Cu1 Cu1 127.93(9) . 2_666
N2 Cu1 Cu1 131.71(10) . 2_666
N1 Cu1 Cu1 105.08(7) . 2_666
Cu1 O1 Cu1 102.49(14) 2_666 .
C11 N1 C1 112.2(3) . .
C11 N1 C10 109.2(3) . .
C1 N1 C10 108.4(3) . .
C11 N1 Cu1 106.1(2) . .
C1 N1 Cu1 113.4(2) . .
C10 N1 Cu1 107.4(2) . .
C3 N2 C7 117.0(3) . .
C3 N2 Cu1 122.7(2) . .
C7 N2 Cu1 120.3(3) . .
C5 N3 C8 120.7(3) . .
C5 N3 C9 119.8(3) . .
C8 N3 C9 119.4(3) . .
C13 N4 C17 116.3(4) . .
C13 N4 Cu1 125.8(3) . .
C17 N4 Cu1 117.4(3) . .
C15 N5 C18 119.7(4) . .
C15 N5 C19 121.1(5) . .
C18 N5 C19 117.7(4) . .
N1 C1 C2 112.3(3) . .
C3 C2 C1 111.3(3) . .
N2 C3 C4 123.1(3) . .
N2 C3 C2 118.4(3) . .
C4 C3 C2 118.5(3) . .
C3 C4 C5 120.1(3) . .
N3 C5 C4 121.2(3) . .
N3 C5 C6 122.3(3) . .
C4 C5 C6 116.5(3) . .
C7 C6 C5 119.4(3) . .
N2 C7 C6 123.9(4) . .
N1 C11 C12 113.1(3) . .
C13 C12 C11 116.4(3) . .
N4 C13 C14 122.0(4) . .
N4 C13 C12 118.2(4) . .
C14 C13 C12 119.8(3) . .
C13 C14 C15 122.2(4) . .
N5 C15 C14 122.3(4) . .
N5 C15 C16 123.3(4) . .
C14 C15 C16 114.4(4) . .
C17 C16 C15 119.8(4) . .
C16 C17 N4 125.2(4) . .
C38 B1 C26 113.6(3) . .
C38 B1 C20 101.3(3) . .
C26 B1 C20 114.6(3) . .
C38 B1 C32 114.7(3) . .
C26 B1 C32 100.6(3) . .
C20 B1 C32 112.7(3) . .
C25 C20 C21 113.2(3) . .
C25 C20 B1 127.1(3) . .
C21 C20 B1 119.2(3) . .
F1 C21 C22 115.8(3) . .
F1 C21 C20 119.3(3) . .
C22 C21 C20 124.9(3) . .
F2 C22 C23 120.5(3) . .
F2 C22 C21 120.5(4) . .
C23 C22 C21 119.0(3) . .
F3 C23 C24 120.5(4) . .
F3 C23 C22 120.2(4) . .
C24 C23 C22 119.2(3) . .
F4 C24 C23 120.7(3) . .
F4 C24 C25 119.5(4) . .
C23 C24 C25 119.9(4) . .
F5 C25 C20 121.7(3) . .
F5 C25 C24 114.5(3) . .
C20 C25 C24 123.8(3) . .
C31 C26 C27 112.5(3) . .
C31 C26 B1 128.0(3) . .
C27 C26 B1 118.8(3) . .
F6 C27 C28 115.8(3) . .
F6 C27 C26 119.4(3) . .
C28 C27 C26 124.7(3) . .
F7 C28 C29 119.6(4) . .
F7 C28 C27 120.6(4) . .
C29 C28 C27 119.8(3) . .
F8 C29 C28 121.5(3) . .
F8 C29 C30 120.4(4) . .
C28 C29 C30 118.1(4) . .
F9 C30 C31 121.4(3) . .
F9 C30 C29 118.5(3) . .
C31 C30 C29 120.1(3) . .
F10 C31 C30 114.8(3) . .
F10 C31 C26 120.5(3) . .
C30 C31 C26 124.7(3) . .
C37 C32 C33 113.9(3) . .
C37 C32 B1 119.3(3) . .
C33 C32 B1 126.3(4) . .
F11 C33 C32 121.4(3) . .
F11 C33 C34 115.2(3) . .
C32 C33 C34 123.4(4) . .
F12 C34 C35 119.8(3) . .
F12 C34 C33 120.2(4) . .
C35 C34 C33 120.0(3) . .
F13 C35 C34 121.0(4) . .
F13 C35 C36 119.6(4) . .
C34 C35 C36 119.4(3) . .
F14 C36 C35 120.2(3) . .
F14 C36 C37 121.1(3) . .
C35 C36 C37 118.7(4) . .
F15 C37 C32 120.1(3) . .
F15 C37 C36 115.4(4) . .
C32 C37 C36 124.6(3) . .
C39 C38 C43 113.0(4) . .
C39 C38 B1 120.4(3) . .
C43 C38 B1 126.1(3) . .
F16 C39 C40 117.0(4) . .
F16 C39 C38 118.2(4) . .
C40 C39 C38 124.8(4) . .
F17 C40 C41 120.0(4) . .
F17 C40 C39 120.7(4) . .
C41 C40 C39 119.3(4) . .
F18 C41 C40 120.2(4) . .
F18 C41 C42 120.7(4) . .
C40 C41 C42 119.1(4) . .
F19 C42 C41 119.7(4) . .
F19 C42 C43 120.0(4) . .
C41 C42 C43 120.3(4) . .
F20 C43 C42 115.6(3) . .
F20 C43 C38 121.0(4) . .
C42 C43 C38 123.4(4) . .
O1S C1S O1S 56.9(10) . 2_766
O1S C1S C2S 110.1(10) . .
O1S C1S C2S 53.3(6) 2_766 .
O1S C1S C3S 33.2(8) . 2_766
O1S C1S C3S 88.7(9) 2_766 2_766
C2S C1S C3S 141.4(8) . 2_766
C3S C2S O1S 45.2(7) . 2_766
C3S C2S C1S 106.3(8) . .
O1S C2S C1S 62.9(7) 2_766 .
O1S C3S C2S 68.9(12) 2_766 .
O1S C3S C1S 40.1(10) 2_766 2_766
C2S C3S C1S 108.9(9) . 2_766
C3S O1S C1S 106.7(16) 2_766 .
C3S O1S O1S 162(2) 2_766 2_766
C1S O1S O1S 72.8(13) . 2_766
C3S O1S C2S 66.0(11) 2_766 2_766
C1S O1S C2S 172.7(13) . 2_766
O1S O1S C2S 114.1(17) 2_766 2_766
C3S O1S C1S 127.1(15) 2_766 2_766
C1S O1S C1S 123.1(10) . 2_766
O1S O1S C1S 50.3(10) 2_766 2_766
C2S O1S C1S 63.9(9) 2_766 2_766

loop_
_geom_bond_atom_site_label_1
_geom_bond_atom_site_label_2
_geom_bond_distance
_geom_bond_site_symmetry_2
Cu1 O1 1.945(3) 2_666
Cu1 O1 1.951(3) .
Cu1 N4 2.004(4) .
Cu1 N2 2.011(3) .
Cu1 N1 2.301(3) .
Cu1 Cu1 3.0384(8) 2_666
O1 Cu1 1.945(3) 2_666
N1 C11 1.468(5) .
N1 C1 1.474(5) .
N1 C10 1.480(4) .
N2 C3 1.334(5) .
N2 C7 1.356(4) .
N3 C5 1.366(4) .
N3 C8 1.436(5) .
N3 C9 1.462(4) .
N4 C13 1.349(5) .
N4 C17 1.354(5) .
N5 C15 1.328(6) .
N5 C18 1.465(7) .
N5 C19 1.467(7) .
C1 C2 1.530(6) .
C2 C3 1.512(5) .
C3 C4 1.386(5) .
C4 C5 1.398(5) .
C5 C6 1.409(5) .
C6 C7 1.366(5) .
C11 C12 1.543(5) .
C12 C13 1.508(6) .
C13 C14 1.378(6) .
C14 C15 1.408(6) .
C15 C16 1.424(6) .
C16 C17 1.350(7) .
B1 C38 1.640(6) .
B1 C26 1.641(5) .
B1 C20 1.662(5) .
B1 C32 1.669(5) .
C20 C25 1.381(5) .
C20 C21 1.385(5) .
C21 F1 1.356(4) .
C21 C22 1.379(5) .
C22 F2 1.351(4) .
C22 C23 1.371(6) .
C23 F3 1.350(4) .
C23 C24 1.361(6) .
C24 F4 1.350(5) .
C24 C25 1.389(5) .
C25 F5 1.352(4) .
C26 C31 1.389(5) .
C26 C27 1.401(4) .
C27 F6 1.344(4) .
C27 C28 1.381(5) .
C28 F7 1.345(4) .
C28 C29 1.367(6) .
C29 F8 1.336(4) .
C29 C30 1.393(5) .
C30 F9 1.349(4) .
C30 C31 1.370(5) .
C31 F10 1.358(3) .
C32 C37 1.381(6) .
C32 C33 1.383(5) .
C33 F11 1.349(5) .
C33 C34 1.383(5) .
C34 F12 1.349(4) .
C34 C35 1.364(6) .
C35 F13 1.353(4) .
C35 C36 1.373(6) .
C36 F14 1.341(5) .
C36 C37 1.383(5) .
C37 F15 1.357(4) .
C38 C39 1.397(5) .
C38 C43 1.405(5) .
C39 F16 1.350(4) .
C39 C40 1.384(6) .
C40 F17 1.344(5) .
C40 C41 1.368(6) .
C41 F18 1.339(5) .
C41 C42 1.377(7) .
C42 F19 1.348(5) .
C42 C43 1.382(6) .
C43 F20 1.338(4) .
C1S O1S 1.243(16) .
C1S O1S 1.543(17) 2_766
C1S C2S 1.557(12) .
C1S C3S 1.849(14) 2_766
C2S C3S 1.361(16) .
C2S O1S 1.390(17) 2_766
C3S O1S 1.057(14) 2_766
C3S C1S 1.849(14) 2_766
O1S C3S 1.057(14) 2_766
O1S O1S 1.35(2) 2_766
O1S C2S 1.390(17) 2_766
O1S C1S 1.543(17) 2_766
